data_2206305
loop_
_publ_author_name
'Li, Yang'
'Li, Jiang-Sheng'
'Huang, Peng-Mian'
'Duan, Xue-Ming'
'Dong, Chuan-Ming'
'Zeng, Tao'

_publ_section_title
;
 1-<i>tert</i>-Butyl-3-(trifluoromethyl)-1<i>H</i>-pyrazol-5-yl
 4-chlorobenzoate
;
_journal_issue 7
_journal_name_full 'Acta Crystallographica Section E'
_journal_page_first o2189
_journal_page_last o2190
_journal_paper_doi 10.1107/S1600536805018477
_journal_volume 61
_journal_year 2005
_chemical_formula_iupac 'C15 H14 Cl F3 N2 O2'
_chemical_formula_moiety 'C15 H14 Cl F3 N2 O2'
_chemical_formula_sum 'C15 H14 Cl F3 N2 O2'
_chemical_formula_weight 346.73
_chemical_name_systematic
;
1-tert-Butyl-3-(trifluoromethyl)-1H-pyrazol-5-yl 4-chlorobenzoate
;
_space_group_IT_number 14
_symmetry_cell_setting monoclinic
_symmetry_space_group_name_Hall '-P 2ybc'
_symmetry_space_group_name_H-M 'P 1 21/c 1'
_atom_sites_solution_hydrogens geom
_atom_sites_solution_primary direct
_atom_sites_solution_secondary difmap
_cell_angle_alpha 90
_cell_angle_beta 98.240(5)
_cell_angle_gamma 90
_cell_formula_units_Z 4
_cell_length_a 7.270(2)
_cell_length_b 11.927(4)
_cell_length_c 18.528(6)
_cell_measurement_reflns_used 2353
_cell_measurement_temperature 294(2)
_cell_measurement_theta_max 24.1
_cell_measurement_theta_min 2.2
_cell_volume 1590.0(9)
_computing_cell_refinement SMART
_computing_data_collection 'SMART (Bruker, 1997)'
_computing_data_reduction 'SAINT (Bruker, 1997)'
_computing_molecular_graphics 'SHELXTL (Bruker, 1997)'
_computing_publication_material SHELXTL
_computing_structure_refinement 'SHELXL97 (Sheldrick, 1997)'
_computing_structure_solution 'SHELXS97 (Sheldrick, 1997)'
_diffrn_ambient_temperature 294(2)
_diffrn_measured_fraction_theta_full 0.994
_diffrn_measured_fraction_theta_max 0.994
_diffrn_measurement_device_type 'Bruker SMART CCD area-detector'
_diffrn_measurement_method '\f and \w'
_diffrn_radiation_monochromator graphite
_diffrn_radiation_source 'fine-focus sealed tube'
_diffrn_radiation_type MoK\a
_diffrn_radiation_wavelength 0.71073
_diffrn_reflns_av_R_equivalents 0.034
_diffrn_reflns_av_sigmaI/netI 0.047
_diffrn_reflns_limit_h_max 8
_diffrn_reflns_limit_h_min -9
_diffrn_reflns_limit_k_max 10
_diffrn_reflns_limit_k_min -14
_diffrn_reflns_limit_l_max 23
_diffrn_reflns_limit_l_min -23
_diffrn_reflns_number 8641
_diffrn_reflns_theta_full 26.4
_diffrn_reflns_theta_max 26.4
_diffrn_reflns_theta_min 2.0
_diffrn_standards_decay_% 0
_diffrn_standards_number 0
_exptl_absorpt_coefficient_mu 0.281
_exptl_absorpt_correction_T_max 0.945
_exptl_absorpt_correction_T_min 0.892
_exptl_absorpt_correction_type multi-scan
_exptl_absorpt_process_details '(SADABS; Sheldrick, 1996)'
_exptl_crystal_colour colourless
_exptl_crystal_density_diffrn 1.449
_exptl_crystal_density_method 'not measured'
_exptl_crystal_description block
_exptl_crystal_F_000 712
_exptl_crystal_size_max 0.34
_exptl_crystal_size_mid 0.29
_exptl_crystal_size_min 0.20
_refine_diff_density_max 0.18
_refine_diff_density_min -0.18
_refine_ls_extinction_method none
_refine_ls_goodness_of_fit_ref 1.00
_refine_ls_hydrogen_treatment constr
_refine_ls_matrix_type full
_refine_ls_number_parameters 268
_refine_ls_number_reflns 3242
_refine_ls_number_restraints 51
_refine_ls_restrained_S_all 1.01
_refine_ls_R_factor_all 0.093
_refine_ls_R_factor_gt 0.038
_refine_ls_shift/su_max 0.002
_refine_ls_shift/su_mean 0.000
_refine_ls_structure_factor_coef Fsqd
_refine_ls_weighting_details 'calc w = 1/[\s^2^(Fo^2^)+(0.0291P)^2^+0.5765P] where P = (Fo^2^+2Fc^2^)/3'
_refine_ls_weighting_scheme calc
_refine_ls_wR_factor_gt 0.076
_refine_ls_wR_factor_ref 0.096
_reflns_number_gt 1832
_reflns_number_total 3242
_reflns_threshold_expression I>2\s(I)
_cod_data_source_file tk6227.cif
_cod_data_source_block I
_cod_original_cell_volume 1589.9(8)
_cod_original_sg_symbol_H-M 'P 21/c'
_cod_database_code 2206305
_cod_database_fobs_code 2206305

loop_
_symmetry_equiv_pos_as_xyz
'x, y, z'
'-x, y+1/2, -z+1/2'
'-x, -y, -z'
'x, -y-1/2, z-1/2'

loop_
_atom_site_label
_atom_site_fract_x
_atom_site_fract_y
_atom_site_fract_z
_atom_site_U_iso_or_equiv
_atom_site_adp_type
_atom_site_calc_flag
_atom_site_refinement_flags
_atom_site_occupancy
_atom_site_disorder_assembly
_atom_site_disorder_group
_atom_site_type_symbol
Cl1 1.31371(9) 0.04970(6) 0.04638(4) 0.0732(2) Uani d . 1 . . Cl
C1 0.4668(3) 0.2861(2) 0.28243(11) 0.0484(6) Uani d . 1 A . C
C2 0.3682(4) 0.3121(3) 0.34791(13) 0.0756(8) Uani d . 1 . . C
H2A 0.3693 0.3916 0.3562 0.113 Uiso calc R 1 . . H
H2B 0.4314 0.2749 0.3903 0.113 Uiso calc R 1 . . H
H2C 0.2421 0.2862 0.3384 0.113 Uiso calc R 1 . . H
C3 0.4628(4) 0.1607(2) 0.26807(14) 0.0686(7) Uani d . 1 . . C
H3A 0.3362 0.1358 0.2574 0.103 Uiso calc R 1 . . H
H3B 0.5232 0.1221 0.3104 0.103 Uiso calc R 1 . . H
H3C 0.5264 0.1448 0.2273 0.103 Uiso calc R 1 . . H
C4 0.6639(3) 0.3318(2) 0.29531(12) 0.0614(7) Uani d . 1 . . C
H4A 0.7266 0.3123 0.2548 0.092 Uiso calc R 1 . . H
H4B 0.7294 0.3000 0.3392 0.092 Uiso calc R 1 . . H
H4C 0.6604 0.4119 0.3000 0.092 Uiso calc R 1 . . H
C5 0.1576(3) 0.44415(18) 0.15740(12) 0.0439(5) Uani d . 1 A . C
C6 -0.0065(3) 0.5175(2) 0.14486(15) 0.0575(7) Uani d D 1 . . C
C7 0.2725(3) 0.41164(19) 0.10749(12) 0.0470(6) Uani d . 1 . . C
H7 0.2633 0.4295 0.0582 0.056 Uiso calc R 1 A . H
C8 0.4014(3) 0.34740(18) 0.14824(11) 0.0406(5) Uani d . 1 A . C
C9 0.6087(3) 0.2932(2) 0.06683(12) 0.0476(6) Uani d . 1 A . C
C10 0.7809(3) 0.22875(18) 0.06467(11) 0.0429(5) Uani d . 1 . . C
C11 0.8708(3) 0.2443(2) 0.00473(12) 0.0558(6) Uani d . 1 . . C
H11 0.8204 0.2926 -0.0323 0.067 Uiso calc R 1 . . H
C12 1.0341(3) 0.1891(2) -0.00074(13) 0.0584(7) Uani d . 1 . . C
H12 1.0948 0.2005 -0.0410 0.070 Uiso calc R 1 . . H
C13 1.1063(3) 0.1177(2) 0.05312(13) 0.0505(6) Uani d . 1 . . C
C14 1.0178(3) 0.0993(2) 0.11256(13) 0.0626(7) Uani d . 1 . . C
H14 1.0670 0.0491 0.1487 0.075 Uiso calc R 1 . . H
C15 0.8553(3) 0.1557(2) 0.11826(12) 0.0588(7) Uani d . 1 . . C
H15 0.7955 0.1442 0.1588 0.071 Uiso calc R 1 . . H
F1 -0.1603(12) 0.4726(10) 0.1618(5) 0.060(2) Uani d PD 0.50 A 1 F
F2 -0.0507(14) 0.5493(8) 0.0747(3) 0.086(3) Uani d PD 0.50 A 1 F
F3 0.0225(18) 0.6111(6) 0.1838(6) 0.103(4) Uani d PD 0.50 A 1 F
F1' -0.1278(16) 0.4894(14) 0.1882(6) 0.089(5) Uani d PD 0.40 A 2 F
F2' -0.0909(18) 0.5054(10) 0.0753(4) 0.087(4) Uani d PD 0.40 A 2 F
F3' 0.021(2) 0.6281(7) 0.1526(6) 0.081(3) Uani d PD 0.40 A 2 F
F1" -0.016(4) 0.567(2) 0.2117(8) 0.062(7) Uani d PD 0.10 A 3 F
F2" -0.179(2) 0.475(2) 0.1264(16) 0.072(10) Uani d PD 0.10 A 3 F
F3" 0.003(4) 0.6079(18) 0.1014(14) 0.081(9) Uani d PDU 0.10 A 3 F
N1 0.3641(2) 0.34440(15) 0.21749(9) 0.0422(4) Uani d . 1 . . N
N2 0.2108(2) 0.40538(16) 0.22362(10) 0.0475(5) Uani d . 1 A . N
O1 0.55345(19) 0.28798(13) 0.13414(7) 0.0489(4) Uani d . 1 . . O
O2 0.5263(2) 0.34430(17) 0.01767(9) 0.0768(6) Uani d . 1 . . O

loop_
_atom_site_aniso_label
_atom_site_aniso_U_11
_atom_site_aniso_U_22
_atom_site_aniso_U_33
_atom_site_aniso_U_12
_atom_site_aniso_U_13
_atom_site_aniso_U_23
Cl1 0.0538(4) 0.0783(5) 0.0908(5) 0.0137(4) 0.0218(3) -0.0061(4)
C1 0.0479(13) 0.0588(16) 0.0391(13) 0.0021(12) 0.0086(10) 0.0095(12)
C2 0.0769(18) 0.108(2) 0.0462(15) 0.0157(18) 0.0217(13) 0.0150(15)
C3 0.0769(18) 0.0564(17) 0.0743(18) -0.0019(15) 0.0169(14) 0.0181(14)
C4 0.0565(15) 0.0758(18) 0.0488(14) -0.0019(14) -0.0026(11) 0.0059(13)
C5 0.0386(12) 0.0436(13) 0.0505(14) 0.0008(11) 0.0095(10) 0.0020(11)
C6 0.0503(16) 0.0554(18) 0.069(2) 0.0042(14) 0.0147(15) 0.0092(16)
C7 0.0477(13) 0.0527(15) 0.0405(13) 0.0066(12) 0.0056(10) 0.0042(11)
C8 0.0411(12) 0.0451(13) 0.0364(12) 0.0015(11) 0.0076(10) -0.0035(10)
C9 0.0533(14) 0.0557(15) 0.0347(13) 0.0027(13) 0.0090(11) -0.0039(12)
C10 0.0462(12) 0.0461(14) 0.0373(12) 0.0012(11) 0.0089(10) -0.0061(10)
C11 0.0626(15) 0.0614(16) 0.0451(14) 0.0096(13) 0.0143(12) 0.0054(12)
C12 0.0597(15) 0.0671(17) 0.0534(15) 0.0027(14) 0.0249(12) -0.0029(14)
C13 0.0445(13) 0.0515(15) 0.0566(15) 0.0028(12) 0.0105(11) -0.0106(12)
C14 0.0626(16) 0.0717(18) 0.0554(15) 0.0212(15) 0.0148(13) 0.0115(13)
C15 0.0620(15) 0.0723(18) 0.0456(14) 0.0131(14) 0.0194(12) 0.0063(13)
F1 0.032(2) 0.075(3) 0.070(6) 0.003(2) -0.002(3) 0.017(5)
F2 0.081(5) 0.090(7) 0.094(5) 0.038(5) 0.034(4) 0.048(4)
F3 0.088(5) 0.027(4) 0.180(11) 0.018(4) -0.025(8) -0.003(5)
F1' 0.051(6) 0.117(11) 0.109(9) 0.025(6) 0.041(7) 0.042(8)
F2' 0.084(6) 0.081(7) 0.086(6) 0.028(5) -0.019(5) 0.015(4)
F3' 0.075(4) 0.043(4) 0.119(7) 0.016(3) -0.011(5) 0.025(4)
F1" 0.077(18) 0.021(12) 0.087(13) 0.025(13) 0.007(12) -0.016(12)
F2" 0.069(14) 0.072(13) 0.06(2) -0.014(10) -0.053(14) 0.034(13)
F3" 0.087(11) 0.073(12) 0.082(12) -0.005(8) 0.016(9) 0.015(8)
N1 0.0419(10) 0.0469(11) 0.0390(10) 0.0034(9) 0.0103(8) 0.0020(8)
N2 0.0445(11) 0.0497(12) 0.0507(12) 0.0029(9) 0.0149(9) 0.0012(9)
O1 0.0498(9) 0.0610(10) 0.0375(8) 0.0135(8) 0.0114(7) 0.0015(7)
O2 0.0801(12) 0.1080(16) 0.0443(10) 0.0403(12) 0.0158(9) 0.0172(10)

loop_
_atom_type_symbol
_atom_type_description
_atom_type_scat_dispersion_real
_atom_type_scat_dispersion_imag
_atom_type_scat_source
C C 0.0033 0.0016 'International Tables Vol C Tables 4.2.6.8 and 6.1.1.4'
H H 0.0000 0.0000 'International Tables Vol C Tables 4.2.6.8 and 6.1.1.4'
N N 0.0061 0.0033 'International Tables Vol C Tables 4.2.6.8 and 6.1.1.4'
O O 0.0106 0.0060 'International Tables Vol C Tables 4.2.6.8 and 6.1.1.4'
F F 0.0171 0.0103 'International Tables Vol C Tables 4.2.6.8 and 6.1.1.4'
Cl Cl 0.1484 0.1585 'International Tables Vol C Tables 4.2.6.8 and 6.1.1.4'

loop_
_geom_angle_atom_site_label_1
_geom_angle_atom_site_label_2
_geom_angle_atom_site_label_3
_geom_angle
_geom_angle_publ_flag
C8 O1 C9 120.13(17) yes
N2 N1 C1 120.41(16) yes
N2 N1 C8 110.28(16) yes
C1 N1 C8 129.31(17) yes
N1 N2 C5 104.29(16) yes
N2 C5 C7 113.5(2) yes
C5 C7 C8 102.78(19) yes
N1 C1 C3 108.80(19) ?
C1 C3 H3A 109.5 ?
N1 C1 C4 108.11(17) ?
C3 C1 C4 112.0(2) ?
N1 C1 C2 107.99(18) ?
C3 C1 C2 109.9(2) ?
C4 C1 C2 110.0(2) ?
C1 C2 H2A 109.5 ?
C1 C2 H2B 109.5 ?
H2A C2 H2B 109.5 ?
C1 C2 H2C 109.5 ?
H2A C2 H2C 109.5 ?
H2B C2 H2C 109.5 ?
C1 C3 H3B 109.5 ?
H3A C3 H3B 109.5 ?
C1 C3 H3C 109.5 ?
H3A C3 H3C 109.5 ?
H3B C3 H3C 109.5 ?
C1 C4 H4A 109.5 ?
C1 C4 H4B 109.5 ?
H4A C4 H4B 109.5 ?
C1 C4 H4C 109.5 ?
H4A C4 H4C 109.5 ?
H4B C4 H4C 109.5 ?
N2 C5 C6 118.7(2) ?
C7 C5 C6 127.8(2) ?
F1 C6 F1' 24.1(7) ?
F1 C6 F3 106.7(6) ?
F1' C6 F3 87.2(9) ?
F1 C6 F3' 119.6(10) ?
F1' C6 F3' 106.8(8) ?
F3 C6 F3' 26.5(7) ?
F1 C6 F2 104.5(5) ?
F1' C6 F2 124.8(7) ?
F3 C6 F2 106.6(5) ?
F3' C6 F2 80.6(6) ?
F1 C6 F2" 28.2(10) ?
F1' C6 F2" 51.8(13) ?
F3 C6 F2" 121.4(15) ?
F3' C6 F2" 121.0(16) ?
F2 C6 F2" 77.0(10) ?
F1 C6 F3" 125.7(12) ?
F1' C6 F3" 131.4(14) ?
F3 C6 F3" 68.7(11) ?
F3' C6 F3" 42.2(13) ?
F2 C6 F3" 39.5(11) ?
F2" C6 F3" 105.8(10) ?
F1 C6 F2' 84.2(7) ?
F1' C6 F2' 107.5(7) ?
F3 C6 F2' 128.4(7) ?
F3' C6 F2' 104.3(6) ?
F2 C6 F2' 25.7(6) ?
F2" C6 F2' 56.0(12) ?
F3" C6 F2' 64.8(12) ?
F1 C6 F1" 78.8(12) ?
F1' C6 F1" 55.8(13) ?
F3 C6 F1" 35.0(10) ?
F3' C6 F1" 60.7(12) ?
F2 C6 F1" 135.1(10) ?
F2" C6 F1" 102.8(10) ?
F3" C6 F1" 101.9(9) ?
F2' C6 F1" 145.5(12) ?
F1 C6 C5 114.6(6) ?
F1' C6 C5 110.5(7) ?
F3 C6 C5 110.6(6) ?
F3' C6 C5 117.7(8) ?
F2 C6 C5 113.3(5) ?
F2" C6 C5 121.4(13) ?
F3" C6 C5 117.3(11) ?
F2' C6 C5 109.5(6) ?
F1" C6 C5 104.9(10) ?
C8 C7 H7 128.6 ?
C5 C7 H7 128.6 ?
N1 C8 C7 109.16(18) ?
N1 C8 O1 116.44(17) ?
C7 C8 O1 134.41(19) ?
O2 C9 O1 122.9(2) ?
O2 C9 C10 125.8(2) ?
O1 C9 C10 111.30(19) ?
C15 C10 C11 119.0(2) ?
C15 C10 C9 124.02(19) ?
C11 C10 C9 117.0(2) ?
C12 C11 C10 120.6(2) ?
C12 C11 H11 119.7 ?
C10 C11 H11 119.7 ?
C13 C12 C11 119.5(2) ?
C13 C12 H12 120.2 ?
C11 C12 H12 120.2 ?
C12 C13 C14 121.0(2) ?
C12 C13 Cl1 119.28(18) ?
C14 C13 Cl1 119.8(2) ?
C13 C14 C15 119.3(2) ?
C13 C14 H14 120.3 ?
C15 C14 H14 120.3 ?
C10 C15 C14 120.6(2) ?
C10 C15 H15 119.7 ?
C14 C15 H15 119.7 ?

loop_
_geom_bond_atom_site_label_1
_geom_bond_atom_site_label_2
_geom_bond_distance
_geom_bond_publ_flag
N1 N2 1.349(2) yes
C1 N1 1.493(3) yes
C1 C3 1.520(3) yes
C5 N2 1.316(3) yes
C5 C7 1.387(3) yes
C7 C8 1.354(3) yes
C8 O1 1.369(2) yes
C8 N1 1.349(2) yes
C9 O1 1.365(2) yes
C9 O2 1.185(3) yes
C13 Cl1 1.733(2) yes
C1 C4 1.520(3) ?
C1 C2 1.526(3) ?
C2 H2A 0.9600 ?
C2 H2B 0.9600 ?
C2 H2C 0.9600 ?
C3 H3A 0.9600 ?
C3 H3B 0.9600 ?
C3 H3C 0.9600 ?
C4 H4A 0.9600 ?
C4 H4B 0.9600 ?
C4 H4C 0.9600 ?
C5 C6 1.471(3) ?
C6 F1 1.317(6) ?
C6 F1' 1.318(8) ?
C6 F3 1.329(6) ?
C6 F3' 1.338(7) ?
C6 F2 1.348(6) ?
C6 F2" 1.349(9) ?
C6 F3" 1.352(9) ?
C6 F2' 1.353(7) ?
C6 F1" 1.383(9) ?
C7 H7 0.9300 ?
C9 C10 1.474(3) ?
C10 C15 1.372(3) ?
C10 C11 1.380(3) ?
C11 C12 1.374(3) ?
C11 H11 0.9300 ?
C12 C13 1.359(3) ?
C12 H12 0.9300 ?
C13 C14 1.370(3) ?
C14 C15 1.377(3) ?
C14 H14 0.9300 ?
C15 H15 0.9300 ?

loop_
_geom_torsion_atom_site_label_1
_geom_torsion_atom_site_label_2
_geom_torsion_atom_site_label_3
_geom_torsion_atom_site_label_4
_geom_torsion
_geom_torsion_publ_flag
N2 C5 C6 F1 -58.4(6) ?
C7 C5 C6 F1 124.0(6) ?
N2 C5 C6 F1' -32.6(7) ?
C7 C5 C6 F1' 149.7(7) ?
N2 C5 C6 F3 62.3(7) ?
C7 C5 C6 F3 -115.4(7) ?
N2 C5 C6 F3' 90.3(7) ?
C7 C5 C6 F3' -87.3(7) ?
N2 C5 C6 F2 -178.2(5) ?
C7 C5 C6 F2 4.2(6) ?
N2 C5 C6 F2" -89.6(15) ?
C7 C5 C6 F2" 92.8(15) ?
N2 C5 C6 F3" 138.2(16) ?
C7 C5 C6 F3" -39.5(16) ?
N2 C5 C6 F2' -150.9(6) ?
C7 C5 C6 F2' 31.5(7) ?
N2 C5 C6 F1" 26.0(14) ?
C7 C5 C6 F1" -151.7(14) ?
N2 C5 C7 C8 0.9(3) ?
C6 C5 C7 C8 178.6(2) ?
C5 C7 C8 N1 -0.7(2) ?
C5 C7 C8 O1 179.2(2) ?
O2 C9 C10 C15 -168.6(3) ?
O1 C9 C10 C15 11.9(3) ?
O2 C9 C10 C11 11.5(4) ?
O1 C9 C10 C11 -168.0(2) yes
O2 C9 O1 C8 -3.0(3) yes
C3 C1 N1 C8 -62.1(3) yes
C7 C8 O1 C9 4.9(4) yes
C15 C10 C11 C12 -1.2(4) ?
C9 C10 C11 C12 178.7(2) ?
C10 C11 C12 C13 0.7(4) ?
C11 C12 C13 C14 0.5(4) ?
C11 C12 C13 Cl1 -179.23(19) ?
C12 C13 C14 C15 -1.3(4) ?
Cl1 C13 C14 C15 178.5(2) ?
C11 C10 C15 C14 0.4(4) ?
C9 C10 C15 C14 -179.4(2) ?
C13 C14 C15 C10 0.8(4) ?
C7 C8 N1 N2 0.4(2) ?
O1 C8 N1 N2 -179.53(17) ?
C7 C8 N1 C1 -179.3(2) ?
O1 C8 N1 C1 0.8(3) ?
C4 C1 N1 C8 59.7(3) ?
C2 C1 N1 C8 178.7(2) ?
C3 C1 N1 N2 118.3(2) ?
C4 C1 N1 N2 -119.9(2) ?
C2 C1 N1 N2 -0.9(3) ?
C7 C5 N2 N1 -0.7(2) ?
C6 C5 N2 N1 -178.64(19) ?
C8 N1 N2 C5 0.2(2) ?
C1 N1 N2 C5 179.85(18) ?
C10 C9 O1 C8 176.58(18) ?
N1 C8 O1 C9 -175.24(18) ?
